data_4109410
loop_
_publ_author_name
'Bryan D. Stubbert'
'Tobin J. Marks'

_publ_contact_author_email t-marks@northwestern.edu
_publ_contact_author_name 'Tobin J. Marks'
_publ_section_title
;
 Mechanistic Investigation of Intramolecular Aminoalkene and Aminoalkyne
 Hydroamination/Cyclization Catalyzed by Highly Electrophilic, Tetravalent
 Constrained Geometry 4d and 5f Complexes. Evidence for an M-N \s-Bonded
 Insertive Pathway
;
_journal_name_full 'Journal of the American Chemical Society'
_journal_page_first 6149
_journal_page_last 6167
_journal_paper_doi 10.1021/ja0675898
_journal_volume 129
_journal_year 2007
_chemical_formula_moiety 'C42 H90 Cl2 N4 Si6 Th2'
_chemical_formula_sum 'C42 H90 Cl2 N4 Si6 Th2'
_chemical_formula_weight 1354.70
_chemical_name_common '[(CGC)Th[N(SiMe3)2]Cl]2'
_chemical_name_systematic
; 
 ? 
;
_space_group_IT_number 2
_symmetry_cell_setting triclinic
_symmetry_space_group_name_Hall '-P 1'
_symmetry_space_group_name_H-M 'P -1'
_atom_sites_solution_hydrogens geom
_atom_sites_solution_primary direct
_atom_sites_solution_secondary difmap
_audit_creation_method SHELXL-97
_cell_angle_alpha 74.700(13)
_cell_angle_beta 83.260(10)
_cell_angle_gamma 63.205(16)
_cell_formula_units_Z 1
_cell_length_a 10.896(3)
_cell_length_b 11.550(2)
_cell_length_c 13.120(2)
_cell_measurement_temperature 153(2)
_cell_volume 1421.6(6)
_computing_structure_refinement 'SHELXL-97 (Sheldrick, 1997)'
_computing_structure_solution 'SHELXS-97 (Sheldrick, 1990)'
_diffrn_ambient_temperature 153(2)
_diffrn_measured_fraction_theta_full 0.997
_diffrn_measured_fraction_theta_max 0.920
_diffrn_radiation_monochromator graphite
_diffrn_radiation_source 'fine-focus sealed tube'
_diffrn_radiation_type MoK\a
_diffrn_radiation_wavelength 0.71073
_diffrn_reflns_av_R_equivalents 0.0260
_diffrn_reflns_av_sigmaI/netI 0.0194
_diffrn_reflns_limit_h_max 14
_diffrn_reflns_limit_h_min -14
_diffrn_reflns_limit_k_max 14
_diffrn_reflns_limit_k_min -13
_diffrn_reflns_limit_l_max 17
_diffrn_reflns_limit_l_min -17
_diffrn_reflns_number 3208
_diffrn_reflns_theta_full 26.3
_diffrn_reflns_theta_max 28.0
_diffrn_reflns_theta_min 1.61
_exptl_absorpt_coefficient_mu 5.475
_exptl_absorpt_correction_T_max 0.50
_exptl_absorpt_correction_T_min 0.25
_exptl_absorpt_correction_type psi-scan
_exptl_absorpt_process_details '(North et al., 1968)'
_exptl_crystal_colour colorless
_exptl_crystal_density_diffrn 1.582
_exptl_crystal_description block
_exptl_crystal_F_000 668
_exptl_crystal_size_max 0.250
_exptl_crystal_size_mid 0.125
_exptl_crystal_size_min 0.125
_refine_diff_density_max 0.918
_refine_diff_density_min -0.730
_refine_diff_density_rms 0.078
_refine_ls_extinction_method none
_refine_ls_goodness_of_fit_ref 1.076
_refine_ls_hydrogen_treatment constr
_refine_ls_matrix_type full
_refine_ls_number_parameters 268
_refine_ls_number_reflns 2337
_refine_ls_number_restraints 0
_refine_ls_restrained_S_all 1.076
_refine_ls_R_factor_all 0.0206
_refine_ls_R_factor_gt 0.0200
_refine_ls_shift/su_max 0.001
_refine_ls_shift/su_mean 0.000
_refine_ls_structure_factor_coef Fsqd
_refine_ls_weighting_details 'calc w=1/[\s^2^(Fo^2^)+(0.0378P)^2^+1.7830P] where P=(Fo^2^+2Fc^2^)/3'
_refine_ls_weighting_scheme calc
_refine_ls_wR_factor_gt 0.0532
_refine_ls_wR_factor_ref 0.0535
_reflns_number_gt 2294
_reflns_number_total 2337
_reflns_threshold_expression >2sigma(I)
_cod_data_source_file ja0675898si20061024_063056.cif
_cod_data_source_block s83rm_psiell
_cod_database_code 4109410

loop_
_symmetry_equiv_pos_as_xyz
'x, y, z'
'-x, -y, -z'

loop_
_atom_site_label
_atom_site_type_symbol
_atom_site_fract_x
_atom_site_fract_y
_atom_site_fract_z
_atom_site_U_iso_or_equiv
_atom_site_adp_type
_atom_site_occupancy
_atom_site_symmetry_multiplicity
_atom_site_calc_flag
_atom_site_refinement_flags
Th1 Th 0.41570(2) 0.464801(19) 0.181418(16) 0.01803(9) Uani 1 1 d .
Cl1 Cl 0.55888(16) 0.59114(14) 0.02988(11) 0.0251(3) Uani 1 1 d .
Si2 Si 0.29845(19) 0.19868(16) 0.25723(14) 0.0276(4) Uani 1 1 d .
Si3 Si 0.59326(19) 0.13167(16) 0.20837(14) 0.0300(4) Uani 1 1 d .
N2 N 0.4298(5) 0.2497(5) 0.2282(4) 0.0235(12) Uani 1 1 d .
C16 C 0.3471(8) 0.0413(7) 0.3623(6) 0.045(2) Uani 1 1 d .
H16A H 0.4222 -0.0322 0.3369 0.068 Uiso 1 1 calc R
H16B H 0.2675 0.0215 0.3797 0.068 Uiso 1 1 calc R
H16C H 0.3770 0.0517 0.4255 0.068 Uiso 1 1 calc R
C20 C 0.7061(6) 0.2202(6) 0.1685(5) 0.0348(17) Uani 1 1 d .
H20A H 0.6796 0.2793 0.0978 0.052 Uiso 1 1 calc R
H20B H 0.8023 0.1543 0.1677 0.052 Uiso 1 1 calc R
H20C H 0.6951 0.2732 0.2191 0.052 Uiso 1 1 calc R
C18 C 0.2468(8) 0.1710(8) 0.1379(6) 0.048(2) Uani 1 1 d .
H18A H 0.2301 0.2487 0.0786 0.072 Uiso 1 1 calc R
H18B H 0.1627 0.1587 0.1532 0.072 Uiso 1 1 calc R
H18C H 0.3206 0.0912 0.1193 0.072 Uiso 1 1 calc R
Si1 Si 0.17398(18) 0.68071(16) 0.30357(14) 0.0271(4) Uani 1 1 d .
N1 N 0.1887(5) 0.6241(4) 0.1895(4) 0.0213(11) Uani 1 1 d .
C2 C 0.4288(6) 0.4465(6) 0.3959(5) 0.0266(15) Uani 1 1 d .
C1 C 0.3604(6) 0.5849(6) 0.3410(5) 0.0231(14) Uani 1 1 d .
C9 C 0.4436(8) 0.7551(7) 0.2187(6) 0.0403(18) Uani 1 1 d .
H9A H 0.5299 0.7487 0.1831 0.060 Uiso 1 1 calc R
H9B H 0.4162 0.8171 0.2647 0.060 Uiso 1 1 calc R
H9C H 0.3717 0.7879 0.1658 0.060 Uiso 1 1 calc R
C21 C 0.6064(8) 0.0479(7) 0.1004(5) 0.0428(19) Uani 1 1 d .
H21A H 0.5648 -0.0142 0.1240 0.064 Uiso 1 1 calc R
H21B H 0.7033 -0.0012 0.0832 0.064 Uiso 1 1 calc R
H21C H 0.5578 0.1155 0.0375 0.064 Uiso 1 1 calc R
C4 C 0.5920(7) 0.5056(7) 0.3024(5) 0.0333(16) Uani 1 1 d .
C5 C 0.4637(7) 0.6188(6) 0.2843(5) 0.0287(15) Uani 1 1 d .
C10 C 0.0587(7) 0.6395(7) 0.4111(5) 0.0430(19) Uani 1 1 d .
H10A H -0.0362 0.7087 0.3978 0.065 Uiso 1 1 calc R
H10B H 0.0893 0.6358 0.4797 0.065 Uiso 1 1 calc R
H10C H 0.0630 0.5528 0.4115 0.065 Uiso 1 1 calc R
C19 C 0.6761(8) -0.0054(6) 0.3282(6) 0.046(2) Uani 1 1 d .
H19A H 0.6391 0.0277 0.3920 0.070 Uiso 1 1 calc R
H19B H 0.7757 -0.0347 0.3252 0.070 Uiso 1 1 calc R
H19C H 0.6566 -0.0809 0.3299 0.070 Uiso 1 1 calc R
C12 C 0.0706(6) 0.6811(6) 0.1151(5) 0.0264(15) Uani 1 1 d .
C8 C 0.7304(7) 0.4997(8) 0.2668(6) 0.0428(19) Uani 1 1 d .
H8A H 0.7206 0.5657 0.1998 0.064 Uiso 1 1 calc R
H8B H 0.7921 0.4101 0.2571 0.064 Uiso 1 1 calc R
H8C H 0.7689 0.5193 0.3204 0.064 Uiso 1 1 calc R
C13 C -0.0634(6) 0.6939(7) 0.1716(6) 0.0371(18) Uani 1 1 d .
H13A H -0.0530 0.6056 0.2120 0.056 Uiso 1 1 calc R
H13B H -0.1372 0.7315 0.1194 0.056 Uiso 1 1 calc R
H13C H -0.0864 0.7529 0.2196 0.056 Uiso 1 1 calc R
C15 C 0.0471(7) 0.8213(6) 0.0509(5) 0.0334(17) Uani 1 1 d .
H15A H 0.0176 0.8820 0.0982 0.050 Uiso 1 1 calc R
H15B H -0.0242 0.8538 -0.0024 0.050 Uiso 1 1 calc R
H15C H 0.1328 0.8177 0.0159 0.050 Uiso 1 1 calc R
C17 C 0.1418(7) 0.3242(7) 0.3087(6) 0.047(2) Uani 1 1 d .
H17A H 0.1490 0.3061 0.3857 0.070 Uiso 1 1 calc R
H17B H 0.0602 0.3184 0.2911 0.070 Uiso 1 1 calc R
H17C H 0.1341 0.4140 0.2765 0.070 Uiso 1 1 calc R
C14 C 0.1053(7) 0.5916(6) 0.0388(5) 0.0337(16) Uani 1 1 d .
H14A H 0.1814 0.5969 -0.0068 0.051 Uiso 1 1 calc R
H14B H 0.0246 0.6212 -0.0047 0.051 Uiso 1 1 calc R
H14C H 0.1322 0.4992 0.0789 0.051 Uiso 1 1 calc R
C11 C 0.1112(7) 0.8656(6) 0.2854(6) 0.0418(19) Uani 1 1 d .
H11A H 0.1592 0.8988 0.2257 0.063 Uiso 1 1 calc R
H11B H 0.1296 0.8831 0.3498 0.063 Uiso 1 1 calc R
H11C H 0.0121 0.9113 0.2714 0.063 Uiso 1 1 calc R
C7 C 0.6814(7) 0.2667(7) 0.4279(5) 0.045(2) Uani 1 1 d .
H7A H 0.6974 0.2718 0.4982 0.068 Uiso 1 1 calc R
H7B H 0.7664 0.2469 0.3866 0.068 Uiso 1 1 calc R
H7C H 0.6527 0.1959 0.4349 0.068 Uiso 1 1 calc R
C3 C 0.5702(6) 0.3984(6) 0.3725(5) 0.0255(14) Uani 1 1 d .
C6 C 0.3703(7) 0.3637(6) 0.4748(5) 0.0361(17) Uani 1 1 d .
H6A H 0.3974 0.2790 0.4556 0.054 Uiso 1 1 calc R
H6B H 0.2698 0.4124 0.4747 0.054 Uiso 1 1 calc R
H6C H 0.4056 0.3459 0.5454 0.054 Uiso 1 1 calc R

loop_
_atom_site_aniso_label
_atom_site_aniso_U_11
_atom_site_aniso_U_22
_atom_site_aniso_U_33
_atom_site_aniso_U_23
_atom_site_aniso_U_13
_atom_site_aniso_U_12
Th1 0.01888(12) 0.01871(11) 0.01393(13) -0.00278(8) 0.00134(9) -0.00695(9)
Cl1 0.0330(8) 0.0265(7) 0.0186(8) -0.0053(6) 0.0022(7) -0.0160(6)
Si2 0.0354(10) 0.0233(8) 0.0231(10) -0.0022(7) 0.0001(8) -0.0137(8)
Si3 0.0336(10) 0.0211(8) 0.0218(10) -0.0024(7) 0.0036(8) -0.0027(7)
N2 0.028(3) 0.021(2) 0.017(3) -0.004(2) 0.002(2) -0.007(2)
C16 0.063(5) 0.040(4) 0.038(4) 0.004(3) -0.005(4) -0.033(4)
C20 0.026(4) 0.034(3) 0.034(4) -0.007(3) 0.000(3) -0.005(3)
C18 0.058(5) 0.050(4) 0.038(5) -0.005(4) -0.018(4) -0.024(4)
Si1 0.0276(9) 0.0253(8) 0.0239(10) -0.0083(7) 0.0053(8) -0.0076(7)
N1 0.018(2) 0.023(2) 0.021(3) -0.001(2) 0.002(2) -0.010(2)
C2 0.031(4) 0.033(3) 0.018(3) -0.010(3) -0.001(3) -0.014(3)
C1 0.028(3) 0.028(3) 0.016(3) -0.006(3) 0.000(3) -0.014(3)
C9 0.061(5) 0.038(4) 0.039(4) -0.020(3) 0.010(4) -0.032(4)
C21 0.049(5) 0.032(3) 0.035(4) -0.009(3) 0.008(4) -0.009(3)
C4 0.033(4) 0.046(4) 0.023(4) -0.015(3) 0.000(3) -0.015(3)
C5 0.043(4) 0.031(3) 0.022(3) -0.013(3) 0.000(3) -0.022(3)
C10 0.039(4) 0.049(4) 0.028(4) -0.005(3) 0.009(3) -0.012(4)
C19 0.044(5) 0.031(3) 0.040(5) 0.002(3) -0.003(4) -0.001(3)
C12 0.017(3) 0.027(3) 0.027(4) -0.005(3) -0.001(3) -0.003(3)
C8 0.027(4) 0.068(5) 0.038(4) -0.016(4) -0.004(3) -0.022(4)
C13 0.019(3) 0.039(4) 0.048(5) -0.004(3) -0.003(3) -0.009(3)
C15 0.039(4) 0.034(3) 0.019(3) -0.002(3) -0.002(3) -0.011(3)
C17 0.037(4) 0.040(4) 0.060(5) -0.007(4) 0.019(4) -0.020(3)
C14 0.029(4) 0.036(3) 0.033(4) -0.014(3) -0.002(3) -0.009(3)
C11 0.037(4) 0.030(3) 0.048(5) -0.014(3) 0.000(4) -0.003(3)
C7 0.040(4) 0.051(4) 0.026(4) -0.007(3) -0.011(4) -0.002(4)
C3 0.024(3) 0.036(3) 0.017(3) -0.012(3) 0.001(3) -0.011(3)
C6 0.053(5) 0.031(3) 0.022(4) -0.004(3) 0.004(3) -0.019(3)

loop_
_atom_type_symbol
_atom_type_description
_atom_type_scat_dispersion_real
_atom_type_scat_dispersion_imag
_atom_type_scat_source
C C 0.0033 0.0016 'International Tables Vol C Tables 4.2.6.8 and 6.1.1.4'
H H 0.0000 0.0000 'International Tables Vol C Tables 4.2.6.8 and 6.1.1.4'
N N 0.0061 0.0033 'International Tables Vol C Tables 4.2.6.8 and 6.1.1.4'
Si Si 0.0817 0.0704 'International Tables Vol C Tables 4.2.6.8 and 6.1.1.4'
Cl Cl 0.1484 0.1585 'International Tables Vol C Tables 4.2.6.8 and 6.1.1.4'
Th Th -7.2400 8.8979 'International Tables Vol C Tables 4.2.6.8 and 6.1.1.4'

loop_
_geom_angle_atom_site_label_1
_geom_angle_atom_site_label_2
_geom_angle_atom_site_label_3
_geom_angle
_geom_angle_site_symmetry_3
N2 Th1 N1 110.81(17) .
N2 Th1 C1 114.99(17) .
N1 Th1 C1 64.83(18) .
N2 Th1 C5 134.75(18) .
N1 Th1 C5 82.01(19) .
C1 Th1 C5 30.39(19) .
N2 Th1 C2 87.53(18) .
N1 Th1 C2 85.98(18) .
C1 Th1 C2 30.52(17) .
C5 Th1 C2 49.05(19) .
N2 Th1 Cl1 133.56(13) .
N1 Th1 Cl1 107.69(12) .
C1 Th1 Cl1 104.25(14) .
C5 Th1 Cl1 75.10(14) .
C2 Th1 Cl1 120.41(14) .
N2 Th1 C4 114.70(18) .
N1 Th1 C4 109.93(19) .
C1 Th1 C4 48.79(19) .
C5 Th1 C4 28.81(19) .
C2 Th1 C4 47.72(19) .
Cl1 Th1 C4 73.76(14) .
N2 Th1 C3 88.64(17) .
N1 Th1 C3 112.15(17) .
C1 Th1 C3 48.60(17) .
C5 Th1 C3 47.67(18) .
C2 Th1 C3 28.48(17) .
Cl1 Th1 C3 100.10(13) .
C4 Th1 C3 28.53(18) .
N2 Th1 Cl1 79.37(12) 2_665
N1 Th1 Cl1 104.84(13) 2_665
C1 Th1 Cl1 164.18(12) 2_665
C5 Th1 Cl1 141.15(14) 2_665
C2 Th1 Cl1 165.29(13) 2_665
Cl1 Th1 Cl1 66.34(5) 2_665
C4 Th1 Cl1 133.17(14) 2_665
C3 Th1 Cl1 142.98(12) 2_665
Th1 Cl1 Th1 113.66(5) 2_665
N2 Si2 C16 112.9(3) .
N2 Si2 C17 111.9(3) .
C16 Si2 C17 104.9(3) .
N2 Si2 C18 111.5(3) .
C16 Si2 C18 107.4(3) .
C17 Si2 C18 107.8(4) .
N2 Si3 C21 114.6(3) .
N2 Si3 C19 115.1(3) .
C21 Si3 C19 106.4(3) .
N2 Si3 C20 107.4(3) .
C21 Si3 C20 106.6(3) .
C19 Si3 C20 106.1(3) .
Si3 N2 Si2 117.9(3) .
Si3 N2 Th1 111.6(3) .
Si2 N2 Th1 129.6(2) .
N1 Si1 C1 96.3(3) .
N1 Si1 C11 116.7(3) .
C1 Si1 C11 112.0(3) .
N1 Si1 C10 116.5(3) .
C1 Si1 C10 112.4(3) .
C11 Si1 C10 103.1(3) .
C12 N1 Si1 121.5(4) .
C12 N1 Th1 131.3(4) .
Si1 N1 Th1 107.2(2) .
C3 C2 C1 108.6(6) .
C3 C2 C6 122.5(6) .
C1 C2 C6 128.7(6) .
C3 C2 Th1 81.2(4) .
C1 C2 Th1 70.7(3) .
C6 C2 Th1 119.5(4) .
C5 C1 C2 106.6(5) .
C5 C1 Si1 122.7(4) .
C2 C1 Si1 126.3(5) .
C5 C1 Th1 77.5(4) .
C2 C1 Th1 78.8(4) .
Si1 C1 Th1 91.4(2) .
C5 C4 C3 107.7(6) .
C5 C4 C8 127.2(7) .
C3 C4 C8 124.7(6) .
C5 C4 Th1 69.8(4) .
C3 C4 Th1 76.8(4) .
C8 C4 Th1 124.8(5) .
C4 C5 C1 109.2(6) .
C4 C5 C9 124.2(7) .
C1 C5 C9 126.5(6) .
C4 C5 Th1 81.4(4) .
C1 C5 Th1 72.1(4) .
C9 C5 Th1 115.6(4) .
N1 C12 C13 112.8(5) .
N1 C12 C14 108.5(5) .
C13 C12 C14 109.6(5) .
N1 C12 C15 110.3(5) .
C13 C12 C15 107.1(5) .
C14 C12 C15 108.4(5) .
C2 C3 C4 107.9(5) .
C2 C3 C7 125.5(6) .
C4 C3 C7 125.6(6) .
C2 C3 Th1 70.4(3) .
C4 C3 Th1 74.7(4) .
C7 C3 Th1 129.6(5) .

loop_
_geom_bond_atom_site_label_1
_geom_bond_atom_site_label_2
_geom_bond_distance
_geom_bond_site_symmetry_2
Th1 N2 2.334(5) .
Th1 N1 2.335(5) .
Th1 C1 2.675(6) .
Th1 C5 2.744(6) .
Th1 C2 2.781(6) .
Th1 Cl1 2.8826(16) .
Th1 C4 2.891(7) .
Th1 C3 2.918(6) .
Th1 Cl1 2.9636(16) 2_665
Cl1 Th1 2.9636(16) 2_665
Si2 N2 1.747(5) .
Si2 C16 1.861(6) .
Si2 C17 1.867(7) .
Si2 C18 1.872(7) .
Si3 N2 1.728(5) .
Si3 C21 1.875(7) .
Si3 C19 1.877(6) .
Si3 C20 1.879(7) .
Si1 N1 1.749(5) .
Si1 C1 1.874(6) .
Si1 C11 1.881(7) .
Si1 C10 1.888(7) .
N1 C12 1.495(7) .
C2 C3 1.408(9) .
C2 C1 1.440(8) .
C2 C6 1.505(9) .
C1 C5 1.422(9) .
C9 C5 1.512(9) .
C4 C5 1.409(9) .
C4 C3 1.431(9) .
C4 C8 1.502(9) .
C12 C13 1.521(9) .
C12 C14 1.522(9) .
C12 C15 1.534(8) .
C7 C3 1.507(8) .
